data_7113332
loop_
_publ_author_name
'Armstrong, Jennifer A.'
'Weller, Mark T.'

_publ_section_title
;
 Structural observation of photochromism.
;
_journal_issue 10
_journal_name_full 'Chemical communications (Cambridge, England)'
_journal_page_first 1094
_journal_page_last 1096
_journal_paper_doi 10.1039/b517715d
_journal_year 2006
_chemical_formula_sum 'Al3 Cl Na4 O12 Si3'
_chemical_formula_weight 484.66
_chemical_name_common 'white hackmanite'
_chemical_name_systematic ' ?'
_space_group_IT_number 218
_symmetry_cell_setting cubic
_symmetry_space_group_name_Hall 'P -4n 2 3'
_symmetry_space_group_name_H-M 'P -4 3 n'
_audit_creation_date 2005-12-13T14:40
_audit_creation_method 'from EXP file using GSAS2CIF'
_audit_update_record ' 2005-12-13T14:40 Initial CIF as created by GSAS2CIF'
_cell_angle_alpha 90.0
_cell_angle_beta 90.0
_cell_angle_gamma 90.0
_cell_formula_units_Z 2
_cell_length_a 8.88461(5)
_cell_length_b 8.88461
_cell_length_c 8.88461
_cell_volume 701.318(4)
_computing_structure_refinement GSAS
_pd_block_id 2005-12-13T14:40|HACK30MINS2|Mark_Weller|Overall
_pd_phase_name 'white hackmanite'
_refine_ls_goodness_of_fit_all 7.18
_refine_ls_matrix_type full
_refine_ls_number_parameters 34
_refine_ls_number_restraints 0
_refine_ls_shift/su_max 0.02
_refine_ls_shift/su_mean 0.00
_cod_duplicate_entry 7113331
_cod_data_source_file b517715d.txt
_cod_data_source_block HACK30MINS2_publ
_cod_depositor_comments
;
The following automatic conversions were performed:

'_geom_bond_publ_flag' value 'N' changed to 'n' according to
/usr/data/users/saulius/automatic-downloads/retrospective/RSC/lib/dictionaries/cif_core.dic
dictionary named 'cif_core.dic' version 2.4.2 from 2011-04-26 (37
times).

'_geom_angle_publ_flag' value 'N' changed to 'n' according
to
/usr/data/users/saulius/automatic-downloads/retrospective/RSC/lib/dictionaries/cif_core.dic
dictionary named 'cif_core.dic' version 2.4.2 from 2011-04-26 (64
times).

Automatic conversion script
Id: cif_fix_values 2281 2013-09-26 08:29:07Z andrius 
;
_cod_original_cell_volume 701.318
_cod_database_code 7113332

loop_
_symmetry_equiv_pos_site_id
_symmetry_equiv_pos_as_xyz
1 +x,+y,+z
2 +z,+x,+y
3 +y,+z,+x
4 +y+1/2,-x+1/2,-z+1/2
5 -z+1/2,+y+1/2,-x+1/2
6 -x+1/2,-z+1/2,+y+1/2
7 -x,-y,+z
8 -z,+x,-y
9 -y,-z,+x
10 +x,-y,-z
11 +z,-x,-y
12 -y,+z,-x
13 -y+1/2,+x+1/2,-z+1/2
14 -z+1/2,-y+1/2,+x+1/2
15 +x+1/2,-z+1/2,-y+1/2
16 +x+1/2,+z+1/2,+y+1/2
17 +y+1/2,+x+1/2,+z+1/2
18 +z+1/2,+y+1/2,+x+1/2
19 +y,-z,-x
20 -y+1/2,-x+1/2,+z+1/2
21 +z+1/2,-y+1/2,-x+1/2
22 -x+1/2,+z+1/2,-y+1/2
23 -x,+y,-z
24 -z,-x,+y

loop_
_atom_site_aniso_label
_atom_site_aniso_U_11
_atom_site_aniso_U_12
_atom_site_aniso_U_13
_atom_site_aniso_U_22
_atom_site_aniso_U_23
_atom_site_aniso_U_33
NA1 0.0197(5) 0.0014(5) 0.0014(5) 0.0197(5) 0.0014(5) 0.0197(5)
O5 0.0091(7) 0.0051(3) 0.0035(5) 0.0141(5) -0.0014(5) 0.0111(4)

loop_
_atom_site_type_symbol
_atom_site_label
_atom_site_fract_x
_atom_site_fract_y
_atom_site_fract_z
_atom_site_occupancy
_atom_site_thermal_displace_type
_atom_site_U_iso_or_equiv
_atom_site_symmetry_multiplicity
Na NA1 0.17807(4) 0.17807(4) 0.17807(4) 1.0 Uani 0.01979 8
Cl CL2 0.0 0.0 0.0 1.002(5) Uiso 0.0273(4) 2
Si SI3 0.25 0.5 0.0 1.0 Uiso 0.0067(6) 6
Al AL4 0.25 0.0 0.5 1.0 Uiso 0.0041(6) 6
O O5 0.14022(4) 0.14915(4) 0.43863(3) 1.0 Uani 0.01143 24

loop_
_atom_type_symbol
_atom_type_number_in_cell
Na 8.0
Cl 2.003
Si 6.0
Al 6.0
O_ 24.0

loop_
_geom_angle_atom_site_label_1
_geom_angle_atom_site_label_2
_geom_angle_atom_site_label_3
_geom_angle
_geom_angle_site_symmetry_1
_geom_angle_site_symmetry_3
_geom_angle_publ_flag
CL2 NA1 AL4 109.41(5) 1_555 1_555 n
CL2 NA1 AL4 109.41(5) 1_555 2_555 n
CL2 NA1 AL4 109.41(5) 1_555 3_555 n
CL2 NA1 O5 114.99(8) 1_555 1_555 n
CL2 NA1 O5 114.99(8) 1_555 2_555 n
CL2 NA1 O5 114.99(8) 1_555 3_555 n
AL4 NA1 AL4 109.53(5) 1_555 2_555 n
AL4 NA1 AL4 109.53(5) 1_555 3_555 n
AL4 NA1 O5 29.629(32) 1_555 1_555 n
AL4 NA1 O5 80.63(5) 1_555 2_555 n
AL4 NA1 O5 127.66(10) 1_555 3_555 n
AL4 NA1 AL4 109.53(5) 2_555 3_555 n
AL4 NA1 O5 127.66(10) 2_555 1_555 n
AL4 NA1 O5 29.629(32) 2_555 2_555 n
AL4 NA1 O5 80.63(5) 2_555 3_555 n
AL4 NA1 O5 80.63(5) 3_555 1_555 n
AL4 NA1 O5 127.66(10) 3_555 2_555 n
AL4 NA1 O5 29.629(32) 3_555 3_555 n
O5 NA1 O5 103.44(9) 1_555 2_555 n
O5 NA1 O5 103.44(9) 1_555 3_555 n
O5 NA1 O5 103.44(9) 2_555 3_555 n
NA1 CL2 NA1 109.4712(13) 1_555 7_555 n
NA1 CL2 NA1 109.4712(6) 1_555 8_555 n
NA1 CL2 NA1 109.4712(6) 1_555 10_555 n
NA1 CL2 NA1 109.4712(6) 7_555 8_555 n
NA1 CL2 NA1 109.4712(6) 7_555 10_555 n
NA1 CL2 NA1 109.4712(13) 8_555 10_555 n
O5 SI3 O5 107.62(4) 3_555 13_555 n
O5 SI3 O5 113.24(9) 3_555 19_565 n
O5 SI3 O5 107.62(4) 3_555 20_554 n
O5 SI3 O5 107.62(4) 13_555 19_565 n
O5 SI3 O5 113.24(9) 13_555 20_554 n
O5 SI3 O5 107.62(4) 19_565 20_554 n
NA1 AL4 NA1 92.110(10) 1_555 5_545 n
NA1 AL4 NA1 92.110(10) 1_555 6_555 n
NA1 AL4 NA1 157.87(5) 1_555 10_556 n
NA1 AL4 O5 42.16(4) 1_555 1_555 n
NA1 AL4 O5 127.96(6) 1_555 6_555 n
NA1 AL4 O5 121.69(6) 1_555 10_556 n
NA1 AL4 O5 66.48(4) 1_555 22_545 n
NA1 AL4 NA1 157.87(5) 5_545 6_555 n
NA1 AL4 NA1 92.110(10) 5_545 10_556 n
NA1 AL4 O5 127.96(6) 5_545 1_555 n
NA1 AL4 O5 121.69(6) 5_545 6_555 n
NA1 AL4 O5 66.48(4) 5_545 10_556 n
NA1 AL4 O5 42.16(4) 5_545 22_545 n
NA1 AL4 NA1 92.110(10) 6_555 10_556 n
NA1 AL4 O5 66.48(4) 6_555 1_555 n
NA1 AL4 O5 42.16(4) 6_555 6_555 n
NA1 AL4 O5 127.96(6) 6_555 10_556 n
NA1 AL4 O5 121.69(6) 6_555 22_545 n
NA1 AL4 O5 121.69(6) 10_556 1_555 n
NA1 AL4 O5 66.48(4) 10_556 6_555 n
NA1 AL4 O5 42.16(4) 10_556 10_556 n
NA1 AL4 O5 127.96(6) 10_556 22_545 n
O5 AL4 O5 108.46(4) 1_555 6_555 n
O5 AL4 O5 111.52(8) 1_555 10_556 n
O5 AL4 O5 108.46(4) 1_555 22_545 n
O5 AL4 O5 108.46(4) 6_555 10_556 n
O5 AL4 O5 111.52(8) 6_555 22_545 n
O5 AL4 O5 108.46(4) 10_556 22_545 n
NA1 O5 SI3 112.25(5) 1_555 2_555 n
NA1 O5 AL4 108.21(6) 1_555 1_555 n
SI3 O5 AL4 138.22(5) 2_555 1_555 n

loop_
_geom_bond_atom_site_label_1
_geom_bond_atom_site_label_2
_geom_bond_distance
_geom_bond_site_symmetry_2
_geom_bond_publ_flag
NA1 CL2 2.7403(8) 1_555 n
NA1 SI3 3.3305(5) 1_555 n
NA1 SI3 3.3305(5) 2_555 n
NA1 SI3 3.3305(5) 3_555 n
NA1 AL4 3.3305(5) 1_555 n
NA1 AL4 3.3305(5) 2_555 n
NA1 AL4 3.3305(5) 3_555 n
NA1 O5 2.3533(4) 1_555 n
NA1 O5 2.3533(4) 2_555 n
NA1 O5 2.3533(4) 3_555 n
NA1 O5 3.0803(3) 20_554 n
NA1 O5 3.0803(3) 21_455 n
NA1 O5 3.0803(3) 22_545 n
CL2 NA1 2.7403(8) 1_555 n
CL2 NA1 2.7403(8) 7_555 n
CL2 NA1 2.7403(8) 8_555 n
CL2 NA1 2.7403(8) 10_555 n
SI3 NA1 3.3305(5) 1_555 n
SI3 NA1 3.3305(5) 5_555 n
SI3 NA1 3.3305(5) 6_554 n
SI3 NA1 3.3305(5) 10_565 n
SI3 O5 1.6286(3) 3_555 n
SI3 O5 1.6286(5) 13_555 n
SI3 O5 1.6286(5) 19_565 n
SI3 O5 1.6286(5) 20_554 n
AL4 NA1 3.3305(5) 1_555 n
AL4 NA1 3.3305(5) 5_545 n
AL4 NA1 3.3305(5) 6_555 n
AL4 NA1 3.3305(5) 10_556 n
AL4 O5 1.7334(3) 1_555 n
AL4 O5 1.7334(3) 6_555 n
AL4 O5 1.7334(3) 10_556 n
AL4 O5 1.7334(3) 22_545 n
O5 NA1 2.3533(4) 1_555 n
O5 NA1 3.0803(3) 6_555 n
O5 SI3 1.6286(3) 2_555 n
O5 AL4 1.7334(3) 1_555 n

loop_
_pd_phase_block_id
2005-12-13T14:40|HACK30MINS2_phase1|Mark_Weller||
